data_7225419
loop_
_publ_author_name
'Yang, Bo'
'Gao, Zhong-Zheng'
'Lu, Ji-Hong'
'Zhu, Qian-Jiang'
'Xue, Sai-Feng'
'Tao, Zhu'
'Prior, Timothy J.'
'Redshaw, Carl'
'Wei, Gang'
'Xiao, Xin'

_publ_section_title
;
 Interaction of a symmetrical
 \a,\a&#x2032;,\d,\d&#x2032;-tetramethyl-cucurbit[6]uril with Ln3+:
 potential applications for isolation of lanthanides
;
_journal_issue 26
_journal_name_full CrystEngComm
_journal_page_first 5028
_journal_paper_doi 10.1039/C6CE00134C
_journal_volume 18
_journal_year 2016
_chemical_formula_sum 'C40 H44 N24 O34 Pr'
_chemical_formula_weight 1545.90
_space_group_crystal_system monoclinic
_space_group_IT_number 12
_space_group_name_Hall '-C 2y'
_space_group_name_H-M_alt 'C 1 2/m 1'
_symmetry_space_group_name_Hall '-C 2y'
_symmetry_space_group_name_H-M 'C 1 2/m 1'
_atom_sites_solution_hydrogens geom
_audit_creation_method SHELXL-2014/7
_audit_update_record
;
2016-05-31 deposited with the CCDC.
2016-06-02 downloaded from the CCDC.
;
_cell_angle_alpha 90
_cell_angle_beta 116.085(10)
_cell_angle_gamma 90
_cell_formula_units_Z 2
_cell_length_a 22.63(2)
_cell_length_b 12.723(14)
_cell_length_c 14.913(16)
_cell_measurement_reflns_used 6134
_cell_measurement_temperature 293(2)
_cell_measurement_theta_max 25.67
_cell_measurement_theta_min 2.13
_cell_volume 3856(7)
_computing_cell_refinement 'Bruker SMART'
_computing_data_collection 'Bruker SMART'
_computing_data_reduction 'Bruker SAINT'
_computing_molecular_graphics 'Bruker SHELXTL'
_computing_publication_material 'Bruker SHELXTL'
_computing_structure_refinement 'SHELXL-2014/7 (Sheldrick, 2014)'
_computing_structure_solution 'Bruker SHELXTL'
_diffrn_ambient_temperature 293(2)
_diffrn_measured_fraction_theta_full 0.978
_diffrn_measured_fraction_theta_max 0.977
_diffrn_measurement_device_type 'CCD area detector'
_diffrn_measurement_method 'phi and omega scans'
_diffrn_radiation_type MoK\a
_diffrn_radiation_wavelength 0.71073
_diffrn_reflns_av_R_equivalents 0.0360
_diffrn_reflns_av_unetI/netI 0.0405
_diffrn_reflns_Laue_measured_fraction_full 0.978
_diffrn_reflns_Laue_measured_fraction_max 0.977
_diffrn_reflns_limit_h_max 26
_diffrn_reflns_limit_h_min -27
_diffrn_reflns_limit_k_max 15
_diffrn_reflns_limit_k_min -15
_diffrn_reflns_limit_l_max 16
_diffrn_reflns_limit_l_min -17
_diffrn_reflns_number 10024
_diffrn_reflns_point_group_measured_fraction_full 0.978
_diffrn_reflns_point_group_measured_fraction_max 0.977
_diffrn_reflns_theta_full 25.242
_diffrn_reflns_theta_max 25.248
_diffrn_reflns_theta_min 1.520
_exptl_absorpt_coefficient_mu 0.724
_exptl_absorpt_correction_T_max 0.850
_exptl_absorpt_correction_T_min 0.794
_exptl_absorpt_correction_type multi-scan
_exptl_absorpt_process_details sadabs
_exptl_crystal_colour colourless
_exptl_crystal_density_diffrn 1.331
_exptl_crystal_description block
_exptl_crystal_F_000 1566
_exptl_crystal_size_max 0.270
_exptl_crystal_size_mid 0.230
_exptl_crystal_size_min 0.190
_platon_squeeze_details
;
;
_refine_diff_density_max 1.474
_refine_diff_density_min -0.718
_refine_diff_density_rms 0.200
_refine_ls_extinction_method none
_refine_ls_goodness_of_fit_ref 1.153
_refine_ls_hydrogen_treatment constr
_refine_ls_matrix_type full
_refine_ls_number_parameters 249
_refine_ls_number_reflns 3593
_refine_ls_number_restraints 0
_refine_ls_restrained_S_all 1.153
_refine_ls_R_factor_all 0.0729
_refine_ls_R_factor_gt 0.0707
_refine_ls_shift/su_max 0.000
_refine_ls_shift/su_mean 0.000
_refine_ls_structure_factor_coef Fsqd
_refine_ls_weighting_details 'w=1/[\s^2^(Fo^2^)+(0.1524P)^2^+13.4130P] where P=(Fo^2^+2Fc^2^)/3'
_refine_ls_weighting_scheme calc
_refine_ls_wR_factor_gt 0.2198
_refine_ls_wR_factor_ref 0.2239
_reflns_Friedel_coverage 0.000
_reflns_number_gt 3435
_reflns_number_total 3593
_reflns_threshold_expression 'I > 2\s(I)'
_cod_data_source_file c6ce00134c2.cif
_cod_data_source_block 3
_cod_depositor_comments 'Adding full bibliography for 7225407--7225427.cif.'
_cod_database_code 7225419
_shelx_shelxl_version_number 2014/7
_shelx_space_group_comment
;
The symmetry employed for this shelxl refinement is uniquely defined
by the following loop, which should always be used as a source of
symmetry information in preference to the above space-group names.
They are only intended as comments.
;
_shelx_estimated_absorpt_t_min 0.828
_shelx_estimated_absorpt_t_max 0.875

loop_
_space_group_symop_operation_xyz
'x, y, z'
'-x, y, -z'
'x+1/2, y+1/2, z'
'-x+1/2, y+1/2, -z'
'-x, -y, -z'
'x, -y, z'
'-x+1/2, -y+1/2, -z'
'x+1/2, -y+1/2, z'

loop_
_atom_site_label
_atom_site_type_symbol
_atom_site_fract_x
_atom_site_fract_y
_atom_site_fract_z
_atom_site_U_iso_or_equiv
_atom_site_adp_type
_atom_site_occupancy
_atom_site_site_symmetry_order
_atom_site_calc_flag
_atom_site_refinement_flags_posn
_atom_site_refinement_flags_adp
_atom_site_refinement_flags_occupancy
_atom_site_disorder_assembly
_atom_site_disorder_group
O1W O 0.5940(9) 0.5000 0.1231(14) 0.161(6) Uiso 1 2 d S . P . .
O2W O 1.0029(7) 0.9535(11) 0.8094(10) 0.086(4) Uiso 0.5 1 d . . P . .
O3W O 1.0000 0.679(2) 1.0000 0.233(10) Uiso 1 2 d S . P . .
O4W O 0.8185(11) 0.5000 0.8917(16) 0.182(7) Uiso 1 2 d S . P . .
O5W O 1.1381(18) 1.0000 0.940(3) 0.300(15) Uiso 1 2 d S . P . .
O6W O 0.8199(9) 0.9541(14) 0.1939(14) 0.123(6) Uiso 0.5 1 d . . P . .
O7W O 1.2844(11) 0.3126(19) 0.9739(17) 0.146(7) Uiso 0.5 1 d . . P . .
Pr1 Pr 1.0000 1.0000 0.5000 0.0331(3) Uani 1 4 d S T P . .
N1 N 0.7725(3) 0.4030(4) 0.4143(4) 0.0426(11) Uani 1 1 d . . . . .
N2 N 0.8200(2) 0.4030(4) 0.5795(4) 0.0405(11) Uani 1 1 d . . . . .
N3 N 0.9251(3) 0.4038(4) 0.7317(4) 0.0431(12) Uani 1 1 d . . . . .
N4 N 1.0348(2) 0.4036(4) 0.8099(4) 0.0417(11) Uani 1 1 d . . . . .
N5 N 1.1430(3) 0.4038(4) 0.8109(4) 0.0423(11) Uani 1 1 d . . . . .
N6 N 1.2084(3) 0.4041(4) 0.7347(4) 0.0432(11) Uani 1 1 d . . . . .
O1 O 0.8348(2) 0.2592(3) 0.4973(4) 0.0535(11) Uani 1 1 d . . . . .
O2 O 0.9812(3) 0.2578(4) 0.7161(5) 0.0711(16) Uani 1 1 d . . . . .
O3 O 1.1421(3) 0.2597(4) 0.7162(5) 0.0689(15) Uani 1 1 d . . . . .
O4 O 0.9034(5) 0.9318(7) 0.3538(8) 0.067(3) Uani 0.5 1 d . . P A 1
O6 O 0.9513(5) 0.8505(8) 0.5513(8) 0.061(3) Uani 0.5 1 d . . P A 1
O5 O 0.9213(5) 0.8506(8) 0.4475(7) 0.056(2) Uani 0.5 1 d . . P B 2
O7 O 0.9903(6) 0.9308(7) 0.6484(8) 0.063(3) Uani 0.5 1 d . . P A 2
C1 C 0.8120(3) 0.3471(4) 0.4971(5) 0.0393(12) Uani 1 1 d . . . . .
C2 C 0.7803(4) 0.5000 0.5552(7) 0.0378(17) Uani 1 2 d S T P . .
C3 C 0.7464(4) 0.5000 0.4379(7) 0.0371(17) Uani 1 2 d S T P . .
C4 C 0.8588(3) 0.3606(5) 0.6805(5) 0.0442(14) Uani 1 1 d . . . . .
H4A H 0.8355 0.3748 0.7205 0.053 Uiso 1 1 calc R U . . .
H4B H 0.8619 0.2850 0.6760 0.053 Uiso 1 1 calc R U . . .
C5 C 0.9809(3) 0.3474(5) 0.7492(5) 0.0432(13) Uani 1 1 d . . . . .
C6 C 1.0165(4) 0.5000 0.8449(6) 0.0372(17) Uani 1 2 d S T P . .
H6 H 1.0326 0.5000 0.9176 0.045 Uiso 1 2 calc R U P . .
C7 C 0.9405(4) 0.5000 0.7903(6) 0.0386(18) Uani 1 2 d S T P . .
H7 H 0.9212 0.5000 0.8376 0.046 Uiso 1 2 calc R U P . .
C8 C 1.1009(3) 0.3602(5) 0.8534(5) 0.0425(13) Uani 1 1 d . . . . .
H8A H 1.0980 0.2846 0.8437 0.051 Uiso 1 1 calc R U . . .
H8B H 1.1212 0.3734 0.9247 0.051 Uiso 1 1 calc R U . . .
C9 C 1.1620(3) 0.3472(5) 0.7496(5) 0.0439(14) Uani 1 1 d . . . . .
C10 C 1.2263(4) 0.5000 0.7942(6) 0.0404(18) Uani 1 2 d S T P . .
H10 H 1.2728 0.5000 0.8426 0.048 Uiso 1 2 calc R U P . .
C11 C 1.1809(4) 0.5000 0.8462(6) 0.0370(17) Uani 1 2 d S T P . .
H11 H 1.2062 0.5000 0.9190 0.044 Uiso 1 2 calc R U P . .
C12 C 0.7538(3) 0.3609(5) 0.3146(5) 0.0452(14) Uani 1 1 d . . . . .
H12A H 0.7075 0.3752 0.2737 0.054 Uiso 1 1 calc R U . . .
H12B H 0.7595 0.2852 0.3193 0.054 Uiso 1 1 calc R U . . .
C13 C 0.7326(5) 0.5000 0.6037(8) 0.056(2) Uani 1 2 d S T P . .
H13A H 0.7144 0.4309 0.5991 0.083 Uiso 0.5 1 calc R U P . .
H13B H 0.6977 0.5492 0.5695 0.083 Uiso 0.5 1 calc R U P . .
H13C H 0.7559 0.5199 0.6726 0.083 Uiso 0.5 1 calc R U P . .
C14 C 0.6708(5) 0.5000 0.3893(8) 0.057(2) Uani 1 2 d S T P . .
H14A H 0.6553 0.4306 0.3928 0.086 Uiso 0.5 1 calc R U P . .
H14B H 0.6543 0.5210 0.3207 0.086 Uiso 0.5 1 calc R U P . .
H14C H 0.6557 0.5484 0.4240 0.086 Uiso 0.5 1 calc R U P . .

loop_
_atom_site_aniso_label
_atom_site_aniso_U_11
_atom_site_aniso_U_22
_atom_site_aniso_U_33
_atom_site_aniso_U_23
_atom_site_aniso_U_13
_atom_site_aniso_U_12
Pr1 0.0346(4) 0.0186(4) 0.0488(4) 0.000 0.0209(3) 0.000
N1 0.046(3) 0.027(2) 0.057(3) -0.004(2) 0.025(2) -0.001(2)
N2 0.040(3) 0.024(2) 0.055(3) 0.003(2) 0.019(2) 0.005(2)
N3 0.043(3) 0.026(2) 0.056(3) -0.002(2) 0.018(2) 0.000(2)
N4 0.041(3) 0.029(3) 0.053(3) -0.003(2) 0.019(2) 0.001(2)
N5 0.042(3) 0.031(3) 0.053(3) 0.001(2) 0.021(2) -0.001(2)
N6 0.049(3) 0.027(3) 0.057(3) -0.001(2) 0.027(2) 0.001(2)
O1 0.059(3) 0.029(2) 0.075(3) 0.000(2) 0.031(2) 0.010(2)
O2 0.058(3) 0.038(3) 0.103(4) -0.022(3) 0.022(3) 0.004(2)
O3 0.093(4) 0.034(3) 0.095(4) -0.017(3) 0.056(3) -0.019(3)
O4 0.065(6) 0.030(5) 0.070(6) -0.009(4) -0.001(5) -0.008(4)
O6 0.066(6) 0.043(5) 0.083(7) 0.012(5) 0.041(6) -0.012(5)
O5 0.060(6) 0.044(5) 0.067(6) -0.013(4) 0.029(5) -0.029(4)
O7 0.109(9) 0.031(5) 0.067(6) 0.005(4) 0.055(6) -0.005(5)
C1 0.037(3) 0.026(3) 0.058(3) 0.000(2) 0.024(3) -0.003(2)
C2 0.033(4) 0.025(4) 0.059(5) 0.000 0.024(4) 0.000
C3 0.032(4) 0.025(4) 0.056(5) 0.000 0.020(4) 0.000
C4 0.045(3) 0.026(3) 0.059(3) 0.004(2) 0.020(3) -0.006(2)
C5 0.050(4) 0.029(3) 0.051(3) 0.000(2) 0.022(3) 0.003(3)
C6 0.045(5) 0.028(4) 0.038(4) 0.000 0.018(3) 0.000
C7 0.049(5) 0.028(4) 0.045(4) 0.000 0.027(4) 0.000
C8 0.047(3) 0.027(3) 0.051(3) 0.010(2) 0.019(3) 0.006(2)
C9 0.049(3) 0.030(3) 0.049(3) -0.001(2) 0.018(3) -0.002(3)
C10 0.035(4) 0.032(4) 0.044(4) 0.000 0.008(3) 0.000
C11 0.038(4) 0.029(4) 0.037(4) 0.000 0.009(3) 0.000
C12 0.050(4) 0.031(3) 0.057(3) -0.004(3) 0.026(3) -0.012(3)
C13 0.048(5) 0.059(6) 0.072(6) 0.000 0.038(5) 0.000
C14 0.033(5) 0.065(7) 0.069(6) 0.000 0.018(4) 0.000

loop_
_atom_type_symbol
_atom_type_description
_atom_type_scat_dispersion_real
_atom_type_scat_dispersion_imag
_atom_type_scat_source
C C 0.0033 0.0016 'International Tables Vol C Tables 4.2.6.8 and 6.1.1.4'
H H 0.0000 0.0000 'International Tables Vol C Tables 4.2.6.8 and 6.1.1.4'
N N 0.0061 0.0033 'International Tables Vol C Tables 4.2.6.8 and 6.1.1.4'
O O 0.0106 0.0060 'International Tables Vol C Tables 4.2.6.8 and 6.1.1.4'
Pr Pr -0.2180 2.8214 'International Tables Vol C Tables 4.2.6.8 and 6.1.1.4'

loop_
_geom_angle_atom_site_label_1
_geom_angle_atom_site_label_2
_geom_angle_atom_site_label_3
_geom_angle
_geom_angle_site_symmetry_1
_geom_angle_site_symmetry_3
O4 Pr1 O4 180.0 . 5_776
O4 Pr1 O4 41.2(4) . 6_575
O4 Pr1 O4 138.8(4) 5_776 6_575
O4 Pr1 O4 138.8(4) . 2_756
O4 Pr1 O4 41.2(4) 5_776 2_756
O4 Pr1 O4 180.0 6_575 2_756
O7 Pr1 O7 180.0 6_575 2_756
O7 Pr1 O7 138.4(4) 6_575 5_776
O7 Pr1 O7 41.6(4) 2_756 5_776
O7 Pr1 O7 41.6(4) 6_575 .
O7 Pr1 O7 138.4(4) 2_756 .
O7 Pr1 O7 180.0 5_776 .
O4 Pr1 O6 109.8(4) . 5_776
O4 Pr1 O6 70.2(4) 5_776 5_776
O4 Pr1 O6 78.4(4) 6_575 5_776
O4 Pr1 O6 101.6(4) 2_756 5_776
O4 Pr1 O6 78.4(4) . 2_756
O4 Pr1 O6 101.6(4) 5_776 2_756
O4 Pr1 O6 109.8(4) 6_575 2_756
O4 Pr1 O6 70.2(4) 2_756 2_756
O6 Pr1 O6 100.0(5) 5_776 2_756
O4 Pr1 O6 101.6(4) . 6_575
O4 Pr1 O6 78.4(4) 5_776 6_575
O4 Pr1 O6 70.2(4) 6_575 6_575
O4 Pr1 O6 109.8(4) 2_756 6_575
O6 Pr1 O6 80.0(5) 5_776 6_575
O6 Pr1 O6 180.0 2_756 6_575
O4 Pr1 O6 70.2(4) . .
O4 Pr1 O6 109.8(4) 5_776 .
O4 Pr1 O6 101.6(4) 6_575 .
O4 Pr1 O6 78.4(4) 2_756 .
O6 Pr1 O6 180.0 5_776 .
O6 Pr1 O6 80.0(5) 2_756 .
O6 Pr1 O6 100.0(5) 6_575 .
C1 N1 C12 120.8(5) . .
C1 N1 C3 113.1(5) . .
C12 N1 C3 125.7(6) . .
C1 N2 C4 121.0(5) . .
C1 N2 C2 113.0(5) . .
C4 N2 C2 125.6(6) . .
C5 N3 C7 111.5(6) . .
C5 N3 C4 123.4(5) . .
C7 N3 C4 123.5(6) . .
C5 N4 C8 122.9(5) . .
C5 N4 C6 111.5(5) . .
C8 N4 C6 123.9(5) . .
C9 N5 C11 112.0(6) . .
C9 N5 C8 122.9(5) . .
C11 N5 C8 123.7(6) . .
C9 N6 C12 123.0(5) . 2_756
C9 N6 C10 111.7(6) . .
C12 N6 C10 123.7(6) 2_756 .
O4 O4 Pr1 69.4(2) 6_575 .
O7 O7 Pr1 69.2(2) 6_575 .
O1 C1 N2 125.8(6) . .
O1 C1 N1 125.6(6) . .
N2 C1 N1 108.6(5) . .
N2 C2 N2 113.5(7) 6_565 .
N2 C2 C13 111.2(5) 6_565 .
N2 C2 C13 111.2(5) . .
N2 C2 C3 102.7(5) 6_565 .
N2 C2 C3 102.7(5) . .
C13 C2 C3 115.0(7) . .
N1 C3 N1 113.4(7) 6_565 .
N1 C3 C14 111.5(5) 6_565 .
N1 C3 C14 111.5(5) . .
N1 C3 C2 102.4(5) 6_565 .
N1 C3 C2 102.4(5) . .
C14 C3 C2 115.0(7) . .
N3 C4 N2 114.2(5) . .
O2 C5 N4 125.9(6) . .
O2 C5 N3 124.6(6) . .
N4 C5 N3 109.4(5) . .
N4 C6 N4 114.0(7) 6_565 .
N4 C6 C7 103.7(4) 6_565 .
N4 C6 C7 103.7(4) . .
N3 C7 N3 114.6(7) 6_565 .
N3 C7 C6 103.6(5) 6_565 .
N3 C7 C6 103.6(5) . .
N4 C8 N5 113.6(5) . .
O3 C9 N6 125.8(6) . .
O3 C9 N5 125.6(6) . .
N6 C9 N5 108.6(5) . .
N6 C10 N6 113.7(7) 6_565 .
N6 C10 C11 103.8(5) 6_565 .
N6 C10 C11 103.8(5) . .
N5 C11 N5 114.7(7) . 6_565
N5 C11 C10 103.7(5) . .
N5 C11 C10 103.7(5) 6_565 .
N1 C12 N6 113.9(5) . 2_756

loop_
_geom_bond_atom_site_label_1
_geom_bond_atom_site_label_2
_geom_bond_distance
_geom_bond_site_symmetry_2
O2W O2W 1.18(3) 6_575
O6W O6W 1.17(4) 6_575
Pr1 O4 2.468(9) .
Pr1 O4 2.468(9) 5_776
Pr1 O4 2.468(9) 6_575
Pr1 O4 2.468(9) 2_756
Pr1 O7 2.479(9) 6_575
Pr1 O7 2.479(9) 2_756
Pr1 O7 2.479(9) 5_776
Pr1 O7 2.479(9) .
Pr1 O6 2.483(9) 5_776
Pr1 O6 2.483(9) 2_756
Pr1 O6 2.483(9) 6_575
Pr1 O6 2.483(9) .
N1 C1 1.364(8) .
N1 C12 1.457(8) .
N1 C3 1.476(7) .
N2 C1 1.361(8) .
N2 C4 1.473(8) .
N2 C2 1.475(6) .
N3 C5 1.375(8) .
N3 C7 1.455(7) .
N3 C4 1.458(8) .
N4 C5 1.359(8) .
N4 C8 1.452(8) .
N4 C6 1.462(7) .
N5 C9 1.372(8) .
N5 C11 1.454(7) .
N5 C8 1.467(8) .
N6 C9 1.372(8) .
N6 C12 1.458(8) 2_756
N6 C10 1.458(7) .
O1 C1 1.230(7) .
O2 C5 1.244(8) .
O3 C9 1.222(8) .
O4 O4 1.736(18) 6_575
O7 O7 1.760(18) 6_575
C2 N2 1.475(6) 6_565
C2 C13 1.541(12) .
C2 C3 1.571(13) .
C3 N1 1.476(7) 6_565
C3 C14 1.536(12) .
C6 N4 1.462(7) 6_565
C6 C7 1.545(12) .
C7 N3 1.455(7) 6_565
C10 N6 1.458(7) 6_565
C10 C11 1.535(12) .
C11 N5 1.454(7) 6_565
C12 N6 1.458(8) 2_756

loop_
_geom_torsion_atom_site_label_1
_geom_torsion_atom_site_label_2
_geom_torsion_atom_site_label_3
_geom_torsion_atom_site_label_4
_geom_torsion
_geom_torsion_site_symmetry_1
_geom_torsion_site_symmetry_4
C4 N2 C1 O1 0.2(9) . .
C2 N2 C1 O1 -173.1(6) . .
C4 N2 C1 N1 178.0(5) . .
C2 N2 C1 N1 4.8(7) . .
C12 N1 C1 O1 -0.5(9) . .
C3 N1 C1 O1 172.9(6) . .
C12 N1 C1 N2 -178.3(5) . .
C3 N1 C1 N2 -4.9(7) . .
C1 N2 C2 N2 -112.8(6) . 6_565
C4 N2 C2 N2 74.3(9) . 6_565
C1 N2 C2 C13 120.8(7) . .
C4 N2 C2 C13 -52.1(8) . .
C1 N2 C2 C3 -2.8(7) . .
C4 N2 C2 C3 -175.6(5) . .
C1 N1 C3 N1 112.6(6) . 6_565
C12 N1 C3 N1 -74.3(9) . 6_565
C1 N1 C3 C14 -120.5(7) . .
C12 N1 C3 C14 52.6(9) . .
C1 N1 C3 C2 3.0(7) . .
C12 N1 C3 C2 176.0(5) . .
N2 C2 C3 N1 0.1(6) 6_565 6_565
N2 C2 C3 N1 -117.9(5) . 6_565
C13 C2 C3 N1 121.1(4) . 6_565
N2 C2 C3 N1 117.9(5) 6_565 .
N2 C2 C3 N1 -0.1(6) . .
C13 C2 C3 N1 -121.1(4) . .
N2 C2 C3 C14 -121.0(4) 6_565 .
N2 C2 C3 C14 121.0(4) . .
C13 C2 C3 C14 0.000(2) . .
C5 N3 C4 N2 -108.7(7) . .
C7 N3 C4 N2 86.9(7) . .
C1 N2 C4 N3 101.5(6) . .
C2 N2 C4 N3 -86.2(7) . .
C8 N4 C5 O2 -7.1(10) . .
C6 N4 C5 O2 -172.8(7) . .
C8 N4 C5 N3 171.4(5) . .
C6 N4 C5 N3 5.7(7) . .
C7 N3 C5 O2 173.0(7) . .
C4 N3 C5 O2 6.9(10) . .
C7 N3 C5 N4 -5.5(7) . .
C4 N3 C5 N4 -171.6(5) . .
C5 N4 C6 N4 -115.6(6) . 6_565
C8 N4 C6 N4 78.9(8) . 6_565
C5 N4 C6 C7 -3.5(7) . .
C8 N4 C6 C7 -169.1(5) . .
C5 N3 C7 N3 115.1(7) . 6_565
C4 N3 C7 N3 -78.8(9) . 6_565
C5 N3 C7 C6 3.1(7) . .
C4 N3 C7 C6 169.1(6) . .
N4 C6 C7 N3 -0.2(6) 6_565 6_565
N4 C6 C7 N3 -119.6(5) . 6_565
N4 C6 C7 N3 119.6(5) 6_565 .
N4 C6 C7 N3 0.2(6) . .
C5 N4 C8 N5 109.6(6) . .
C6 N4 C8 N5 -86.5(7) . .
C9 N5 C8 N4 -108.8(6) . .
C11 N5 C8 N4 86.0(7) . .
C12 N6 C9 O3 -7.5(10) 2_756 .
C10 N6 C9 O3 -173.4(7) . .
C12 N6 C9 N5 170.7(5) 2_756 .
C10 N6 C9 N5 4.8(7) . .
C11 N5 C9 O3 173.8(7) . .
C8 N5 C9 O3 7.0(10) . .
C11 N5 C9 N6 -4.5(7) . .
C8 N5 C9 N6 -171.2(5) . .
C9 N6 C10 N6 -115.4(7) . 6_565
C12 N6 C10 N6 78.9(9) 2_756 6_565
C9 N6 C10 C11 -3.2(7) . .
C12 N6 C10 C11 -169.0(5) 2_756 .
C9 N5 C11 N5 114.7(7) . 6_565
C8 N5 C11 N5 -78.7(8) . 6_565
C9 N5 C11 C10 2.4(7) . .
C8 N5 C11 C10 169.0(5) . .
N6 C10 C11 N5 119.6(5) 6_565 .
N6 C10 C11 N5 0.5(6) . .
N6 C10 C11 N5 -0.5(6) 6_565 6_565
N6 C10 C11 N5 -119.6(5) . 6_565
C1 N1 C12 N6 -101.0(7) . 2_756
C3 N1 C12 N6 86.5(7) . 2_756

loop_
_platon_squeeze_void_nr
_platon_squeeze_void_average_x
_platon_squeeze_void_average_y
_platon_squeeze_void_average_z
_platon_squeeze_void_volume
_platon_squeeze_void_count_electrons
1 0.500 -0.113 0.000 122.5 11.2
2 0.310 -0.055 0.500 1028.3 460.5
3 0.000 0.387 0.000 122.4 11.2
